data_4324039
loop_
_publ_author_name
'Alessandro Fumagalli'
'Davide Italia'
'Maria Carlotta Malatesta'
'Gianfranco Ciani'
'Massimo Moret'
'Angelo Sironi'

_publ_section_title
;
 Mixed Ruthenium-Rhodium Carbonyl Clusters. Synthesis and Crystal
 Structure of the [PPh4]+ Salts of the Anions [Ru2Rh2(CO)7(\m-CO)5]2-,
 [Ru2Rh2(CO)9(\m-CO)3(\m-H)]-, and [Ru2Rh2(CO)7(\m-CO)5(\m3-AuPPh3)]-
;
_journal_name_full 'Inorganic Chemistry'
_journal_page_first 1765
_journal_page_last 1772
_journal_paper_doi 10.1021/ic950728u
_journal_volume 35
_journal_year 1996
_chemical_formula_sum 'C64 H48 O13 P2 Rh2 Ru2'
_chemical_formula_weight 1494.92
_chemical_name_systematic
; 
 ? 
;
_space_group_IT_number 14
_symmetry_cell_setting monoclinic
_symmetry_space_group_name_Hall '-P 2yn'
_symmetry_space_group_name_H-M 'P 1 21/n 1'
_atom_sites_solution_hydrogens geom
_atom_sites_solution_primary direct
_atom_sites_solution_secondary difmap
_audit_creation_method SHELXL
_cell_angle_alpha 90.00
_cell_angle_beta 90.45(2)
_cell_angle_gamma 90.00
_cell_formula_units_Z 4
_cell_length_a 11.256(2)
_cell_length_b 26.712(2)
_cell_length_c 20.048(5)
_cell_measurement_temperature 293(2)
_cell_volume 6027.7(19)
_computing_structure_refinement 'SHELXL-93 (Sheldrick, 1993)'
_computing_structure_solution 'SHELXS-86 (Sheldrick, 1990)'
_diffrn_ambient_temperature 293(2)
_diffrn_radiation_monochromator graphite
_diffrn_radiation_source 'fine-focus sealed tube'
_diffrn_radiation_type MoK\a
_diffrn_radiation_wavelength 0.71073
_diffrn_reflns_av_R_equivalents 0.1718
_diffrn_reflns_av_sigmaI/netI 0.0434
_diffrn_reflns_limit_h_max 13
_diffrn_reflns_limit_h_min -12
_diffrn_reflns_limit_k_max 31
_diffrn_reflns_limit_k_min 0
_diffrn_reflns_limit_l_max 23
_diffrn_reflns_limit_l_min 0
_diffrn_reflns_number 4052
_diffrn_reflns_theta_max 24.97
_diffrn_reflns_theta_min 3.05
_exptl_absorpt_coefficient_mu 1.146
_exptl_crystal_density_diffrn 1.647
_exptl_crystal_F_000 2976
_refine_diff_density_max 0.647
_refine_diff_density_min -0.364
_refine_diff_density_rms 0.082
_refine_ls_extinction_method none
_refine_ls_goodness_of_fit_all 1.067
_refine_ls_goodness_of_fit_obs 1.067
_refine_ls_matrix_type full
_refine_ls_number_parameters 384
_refine_ls_number_reflns 4049
_refine_ls_number_restraints 1
_refine_ls_restrained_S_all 1.083
_refine_ls_restrained_S_obs 1.067
_refine_ls_R_factor_all 0.0483
_refine_ls_R_factor_obs 0.0482
_refine_ls_shift/esd_max -0.041
_refine_ls_shift/esd_mean 0.004
_refine_ls_structure_factor_coef Fsqd
_refine_ls_weighting_details 'w=1/[\s^2^(Fo^2^)+(0.0533P)^2^+19.0686P] where P=(Fo^2^+2Fc^2^)/3'
_refine_ls_weighting_scheme calc
_refine_ls_wR_factor_all 0.1085
_refine_ls_wR_factor_obs 0.1070
_reflns_number_observed 4049
_reflns_number_total 4051
_reflns_observed_criterion >3sigma(I)
_cod_data_source_file ic950728u_1.cif
_cod_data_source_block ru2rh2
_cod_depositor_comments
;
The following automatic conversions were performed:

'_refine_ls_weighting_scheme' value 'calc
w=1/[\s^2^(Fo^2^)+(0.0533P)^2^+19.0686P] where P=(Fo^2^+2Fc^2^)/3'
was changed to 'calc'. New tag '_refine_ls_weighting_details' was
created. The value of the new tag was set to
'w=1/[\s^2^(Fo^2^)+(0.0533P)^2^+19.0686P] where P=(Fo^2^+2Fc^2^)/3'.

Automatic conversion script
Id: cif_fix_values 3143 2015-03-26 13:38:13Z robertas 
;
_cod_database_code 4324039

loop_
_symmetry_equiv_pos_as_xyz
'x, y, z'
'-x+1/2, y+1/2, -z+1/2'
'-x, -y, -z'
'x-1/2, -y-1/2, z-1/2'

loop_
_atom_site_aniso_label
_atom_site_aniso_U_11
_atom_site_aniso_U_22
_atom_site_aniso_U_33
_atom_site_aniso_U_23
_atom_site_aniso_U_13
_atom_site_aniso_U_12
Ru1 0.0547(8) 0.0471(6) 0.0487(6) 0.0058(5) -0.0117(5) 0.0056(6)
Ru2 0.0649(9) 0.0368(6) 0.0560(7) 0.0039(6) -0.0133(6) -0.0124(6)
Rh1 0.0469(8) 0.0432(7) 0.0483(6) -0.0017(5) -0.0060(6) 0.0020(6)
Rh2 0.0452(7) 0.0466(6) 0.0555(7) 0.0002(6) -0.0035(5) 0.0020(5)
C1 0.089(11) 0.060(9) 0.060(9) 0.002(8) -0.015(8) 0.006(8)
O1 0.125(9) 0.058(6) 0.108(8) 0.030(6) 0.021(7) 0.000(6)
C2 0.088(11) 0.072(10) 0.075(10) 0.004(8) -0.027(9) 0.002(8)
O2 0.096(8) 0.132(10) 0.117(9) 0.006(8) -0.052(7) -0.004(7)
C3 0.086(12) 0.078(11) 0.082(11) 0.000(8) -0.021(9) -0.022(10)
O3 0.084(9) 0.150(11) 0.156(11) 0.032(9) -0.027(8) -0.015(8)
C4 0.108(13) 0.090(12) 0.078(11) 0.004(10) -0.020(10) -0.029(10)
O4 0.202(14) 0.127(11) 0.109(10) -0.062(9) 0.000(9) -0.019(10)
C5 0.093(12) 0.074(10) 0.083(11) 0.018(9) 0.005(9) 0.017(9)
O5 0.138(11) 0.094(9) 0.169(12) 0.069(9) 0.029(9) 0.012(8)
C6 0.091(11) 0.060(9) 0.040(8) 0.009(7) -0.013(7) 0.007(8)
O6 0.179(12) 0.057(6) 0.086(8) -0.018(6) 0.007(7) 0.014(7)
C7 0.062(10) 0.175(18) 0.088(11) -0.006(11) 0.009(9) -0.033(12)
O7 0.102(10) 0.260(18) 0.137(11) 0.001(11) 0.007(9) -0.061(11)
CB11 0.100(12) 0.043(8) 0.069(9) 0.006(7) -0.006(9) 0.014(8)
OB11 0.082(8) 0.105(8) 0.092(7) 0.005(6) -0.004(6) 0.036(6)
CB12 0.088(10) 0.063(9) 0.055(9) 0.006(7) 0.004(8) 0.026(8)
OB12 0.112(8) 0.108(8) 0.058(6) 0.000(6) 0.006(6) 0.038(7)
CB21 0.066(9) 0.053(8) 0.073(10) -0.009(8) -0.010(8) 0.000(7)
OB21 0.133(9) 0.070(6) 0.057(6) 0.000(5) 0.002(6) -0.014(6)
CB22 0.110(14) 0.054(9) 0.098(12) 0.000(9) -0.025(10) 0.012(9)
OB22 0.123(10) 0.086(8) 0.148(11) 0.024(8) -0.022(8) 0.031(7)
CB 0.046(8) 0.062(9) 0.094(10) -0.011(8) -0.010(7) 0.002(7)
OB 0.064(6) 0.119(8) 0.094(7) -0.028(6) -0.022(5) -0.009(6)
P1 0.055(2) 0.041(2) 0.051(2) 0.002(2) -0.0063(15) 0.000(2)
P2 0.051(2) 0.050(2) 0.048(2) 0.003(2) -0.0056(15) 0.004(2)

loop_
_atom_site_label
_atom_site_type_symbol
_atom_site_fract_x
_atom_site_fract_y
_atom_site_fract_z
_atom_site_U_iso_or_equiv
_atom_site_thermal_displace_type
_atom_site_occupancy
_atom_site_calc_flag
_atom_site_refinement_flags
_atom_site_disorder_group
Ru1 Ru -0.30870(11) 0.40101(4) 0.18072(5) 0.0503(3) Uani 0.909(2) d P .
Ru2 Ru -0.28901(12) 0.31089(4) 0.26530(6) 0.0526(4) Uani 0.909(2) d P .
Rh1 Rh -0.26263(10) 0.41287(4) 0.31420(6) 0.0462(3) Uani 0.909(2) d P .
Rh2 Rh -0.09314(9) 0.37489(4) 0.23382(5) 0.0491(3) Uani 0.909(2) d P .
RuA Ru -0.2206(15) 0.4058(5) 0.1885(7) 0.077(3) Uiso 0.090(2) d P .
RuB Ru -0.2091(17) 0.3112(6) 0.2431(7) 0.077(3) Uiso 0.090(2) d P .
RuC Ru -0.4175(12) 0.3665(5) 0.2475(7) 0.077(3) Uiso 0.090(2) d P .
RuD Ru -0.2149(17) 0.4018(7) 0.3206(10) 0.077(3) Uiso 0.090(2) d P .
C1 C -0.2672(13) 0.4605(5) 0.1363(6) 0.070(4) Uani 1 d . .
O1 O -0.2484(10) 0.4957(4) 0.1074(5) 0.097(3) Uani 1 d . .
C2 C -0.4393(14) 0.3840(5) 0.1261(7) 0.079(4) Uani 1 d . .
O2 O -0.5179(10) 0.3783(4) 0.0918(5) 0.115(4) Uani 1 d . .
C3 C -0.4534(16) 0.3179(6) 0.2514(7) 0.082(5) Uani 1 d . .
O3 O -0.5578(11) 0.3207(5) 0.2451(6) 0.130(5) Uani 1 d . .
C4 C -0.2646(15) 0.2727(6) 0.1844(8) 0.092(5) Uani 1 d . .
O4 O -0.2485(13) 0.2466(5) 0.1422(6) 0.146(6) Uani 1 d . .
C5 C -0.2852(13) 0.2546(6) 0.3197(7) 0.083(4) Uani 1 d . .
O5 O -0.2899(11) 0.2196(4) 0.3514(7) 0.134(5) Uani 1 d . .
C6 C -0.2880(12) 0.4611(5) 0.3778(6) 0.064(4) Uani 1 d . .
O6 O -0.3031(11) 0.4924(4) 0.4137(5) 0.107(4) Uani 1 d . .
C7 C 0.0607(14) 0.3879(7) 0.2140(8) 0.108(6) Uani 1 d . .
O7 O 0.1624(12) 0.3967(6) 0.2064(7) 0.166(6) Uani 1 d . .
CB11 C -0.4112(15) 0.4315(4) 0.2545(7) 0.071(4) Uani 1 d . .
OB11 O -0.5057(9) 0.4497(4) 0.2669(5) 0.093(3) Uani 1 d . .
CB12 C -0.1655(12) 0.3668(5) 0.1336(7) 0.069(4) Uani 1 d . .
OB12 O -0.1329(9) 0.3515(4) 0.0832(5) 0.093(3) Uani 1 d . .
CB21 C -0.3087(12) 0.3536(5) 0.3620(7) 0.064(4) Uani 1 d . .
OB21 O -0.3341(9) 0.3403(3) 0.4153(5) 0.087(3) Uani 1 d . .
CB22 C -0.0812(15) 0.3079(5) 0.2647(8) 0.087(5) Uani 1 d . .
OB22 O -0.0173(11) 0.2755(4) 0.2766(6) 0.119(4) Uani 1 d . .
CB C -0.0809(11) 0.4050(5) 0.3286(7) 0.067(4) Uani 1 d . .
OB O -0.0088(8) 0.4121(4) 0.3708(5) 0.092(3) Uani 1 d . .
P1 P -0.4295(3) 0.37503(11) 0.61448(15) 0.0489(8) Uani 1 d . .
C111 C -0.5418(6) 0.3861(3) 0.5529(3) 0.052(3) Uiso 1 d G .
C112 C -0.5169(6) 0.4136(3) 0.4959(4) 0.072(4) Uiso 1 d G .
H112 H -0.4411(7) 0.4265(4) 0.4895(6) 0.086 Uiso 1 calc R .
C113 C -0.6054(8) 0.4220(3) 0.4484(3) 0.087(4) Uiso 1 d G .
H113 H -0.5888(11) 0.4404(4) 0.4103(4) 0.104 Uiso 1 calc R .
C114 C -0.7188(7) 0.4028(3) 0.4580(4) 0.082(4) Uiso 1 d G .
H114 H -0.7780(9) 0.4083(5) 0.4262(5) 0.098 Uiso 1 calc R .
C115 C -0.7436(5) 0.3752(3) 0.5150(4) 0.077(4) Uiso 1 d G .
H115 H -0.8194(6) 0.3623(4) 0.5214(6) 0.093 Uiso 1 calc R .
C116 C -0.6551(7) 0.3668(3) 0.5624(3) 0.063(3) Uiso 1 d G .
H116 H -0.6717(10) 0.3484(4) 0.6006(4) 0.076 Uiso 1 calc R .
C121 C -0.3077(6) 0.4174(3) 0.6044(4) 0.047(3) Uiso 1 d G .
C122 C -0.2336(7) 0.4101(2) 0.5501(3) 0.064(3) Uiso 1 d G .
H122 H -0.2492(10) 0.3843(3) 0.5201(4) 0.077 Uiso 1 calc R .
C123 C -0.1364(6) 0.4413(3) 0.5407(3) 0.076(4) Uiso 1 d G .
H123 H -0.0869(9) 0.4365(4) 0.5043(4) 0.091 Uiso 1 calc R .
C124 C -0.1133(6) 0.4798(3) 0.5856(4) 0.086(4) Uiso 1 d G .
H124 H -0.0482(8) 0.5007(4) 0.5793(6) 0.103 Uiso 1 calc R .
C125 C -0.1873(7) 0.4871(2) 0.6399(4) 0.067(4) Uiso 1 d G .
H125 H -0.1718(10) 0.5129(3) 0.6699(5) 0.081 Uiso 1 calc R .
C126 C -0.2845(6) 0.4559(3) 0.6493(3) 0.060(3) Uiso 1 d G .
H126 H -0.3340(9) 0.4607(4) 0.6857(4) 0.072 Uiso 1 calc R .
C131 C -0.4976(7) 0.3837(3) 0.6928(3) 0.055(3) Uiso 1 d G .
C132 C -0.5570(7) 0.4283(3) 0.7051(4) 0.068(4) Uiso 1 d G .
H132 H -0.5600(11) 0.4531(3) 0.6725(5) 0.081 Uiso 1 calc R .
C133 C -0.6120(7) 0.4360(3) 0.7661(4) 0.081(4) Uiso 1 d G .
H133 H -0.6517(10) 0.4658(3) 0.7743(6) 0.097 Uiso 1 calc R .
C134 C -0.6076(7) 0.3990(3) 0.8148(3) 0.080(4) Uiso 1 d G .
H134 H -0.6443(10) 0.4041(5) 0.8556(4) 0.096 Uiso 1 calc R .
C135 C -0.5481(8) 0.3543(3) 0.8025(4) 0.091(5) Uiso 1 d G .
H135 H -0.5452(11) 0.3296(4) 0.8351(5) 0.109 Uiso 1 calc R .
C136 C -0.4932(7) 0.3467(2) 0.7415(4) 0.066(4) Uiso 1 d G .
H136 H -0.4534(10) 0.3168(3) 0.7333(6) 0.079 Uiso 1 calc R .
C141 C -0.3717(6) 0.3128(2) 0.6116(2) 0.052(3) Uiso 1 d G .
C142 C -0.4385(5) 0.2728(3) 0.5877(2) 0.063(3) Uiso 1 d G .
H142 H -0.5125(6) 0.2784(3) 0.5682(3) 0.075 Uiso 1 calc R .
C143 C -0.3945(6) 0.2243(2) 0.5928(2) 0.080(4) Uiso 1 d G .
H143 H -0.4392(7) 0.1975(3) 0.5768(3) 0.096 Uiso 1 calc R .
C144 C -0.2839(7) 0.2158(2) 0.6219(3) 0.094(5) Uiso 1 d G .
H144 H -0.2545(10) 0.1834(2) 0.6254(4) 0.112 Uiso 1 calc R .
C145 C -0.2171(5) 0.2558(2) 0.6459(2) 0.091(5) Uiso 1 d G .
H145 H -0.1431(5) 0.2501(3) 0.6654(3) 0.109 Uiso 1 calc R .
C146 C -0.2611(4) 0.3043(2) 0.64075(15) 0.079(4) Uiso 1 d G .
H146 H -0.2164(5) 0.3311(2) 0.65679(13) 0.095 Uiso 1 calc R .
P2 P -0.0791(3) 0.38545(11) 0.88012(14) 0.0499(8) Uani 1 d G .
C211 C -0.0088(6) 0.3972(3) 0.8016(3) 0.050(3) Uiso 1 d G .
C212 C -0.0035(7) 0.3605(2) 0.7525(4) 0.068(4) Uiso 1 d G .
H212 H -0.0363(10) 0.3291(3) 0.7602(6) 0.081 Uiso 1 calc R .
C213 C 0.0510(8) 0.3707(3) 0.6921(3) 0.081(4) Uiso 1 d G .
H213 H 0.0546(11) 0.3462(4) 0.6593(4) 0.097 Uiso 1 calc R .
C214 C 0.1001(7) 0.4177(3) 0.6806(3) 0.081(4) Uiso 1 d G .
H214 H 0.1366(10) 0.4245(5) 0.6402(4) 0.097 Uiso 1 calc R .
C215 C 0.0948(7) 0.4544(2) 0.7296(4) 0.071(4) Uiso 1 d G .
H215 H 0.1276(10) 0.4858(3) 0.7220(6) 0.085 Uiso 1 calc R .
C216 C 0.0403(7) 0.4441(2) 0.7901(3) 0.059(3) Uiso 1 d G .
H216 H 0.0367(10) 0.4687(3) 0.8229(4) 0.071 Uiso 1 calc R .
C221 C -0.2100(6) 0.4223(3) 0.8887(4) 0.053(3) Uiso 1 d G .
C222 C -0.2384(7) 0.4589(3) 0.8419(3) 0.066(4) Uiso 1 d G .
H222 H -0.1885(9) 0.4645(4) 0.8059(4) 0.079 Uiso 1 calc R .
C223 C -0.3414(7) 0.4870(3) 0.8489(4) 0.079(4) Uiso 1 d G .
H223 H -0.3604(11) 0.5115(4) 0.8175(5) 0.095 Uiso 1 calc R .
C224 C -0.4160(6) 0.4786(3) 0.9026(4) 0.084(4) Uiso 1 d G .
H224 H -0.4849(8) 0.4975(4) 0.9073(6) 0.101 Uiso 1 calc R .
C225 C -0.3876(7) 0.4421(3) 0.9494(4) 0.083(4) Uiso 1 d G .
H225 H -0.4375(9) 0.4364(5) 0.9854(5) 0.100 Uiso 1 calc R .
C226 C -0.2846(7) 0.4139(3) 0.9425(3) 0.073(4) Uiso 1 d G .
H226 H -0.2656(10) 0.3894(4) 0.9738(5) 0.088 Uiso 1 calc R .
C231 C -0.1232(7) 0.3218(2) 0.8834(4) 0.052(3) Uiso 1 d G .
C232 C -0.2202(7) 0.3079(3) 0.8443(4) 0.082(4) Uiso 1 d G .
H232 H -0.2632(9) 0.3321(4) 0.8211(5) 0.098 Uiso 1 calc R .
C233 C -0.2530(7) 0.2579(3) 0.8398(4) 0.085(4) Uiso 1 d G .
H233 H -0.3180(8) 0.2486(5) 0.8136(6) 0.102 Uiso 1 calc R .
C234 C -0.1888(8) 0.2217(2) 0.8745(4) 0.083(4) Uiso 1 d G .
H234 H -0.2107(11) 0.1882(3) 0.8715(6) 0.100 Uiso 1 calc R .
C235 C -0.0917(7) 0.2356(3) 0.9136(4) 0.089(5) Uiso 1 d G .
H235 H -0.0487(10) 0.2113(4) 0.9368(6) 0.107 Uiso 1 calc R .
C236 C -0.0589(6) 0.2856(3) 0.9180(4) 0.068(4) Uiso 1 d G .
H236 H 0.0060(8) 0.2949(4) 0.9442(5) 0.082 Uiso 1 calc R .
C241 C 0.0263(4) 0.4009(2) 0.9440(2) 0.050(3) Uiso 1 d G .
C242 C -0.0020(5) 0.4309(3) 0.9982(3) 0.066(4) Uiso 1 d G .
H242 H -0.0777(6) 0.4446(4) 1.0017(3) 0.079 Uiso 1 calc R .
C243 C 0.0828(6) 0.4405(2) 1.0474(3) 0.073(4) Uiso 1 d G .
H243 H 0.0638(7) 0.4606(2) 1.0837(3) 0.088 Uiso 1 calc R .
C244 C 0.1959(5) 0.4200(2) 1.0423(3) 0.066(3) Uiso 1 d G .
H244 H 0.2526(6) 0.4264(3) 1.0751(3) 0.079 Uiso 1 calc R .
C245 C 0.2242(5) 0.3900(3) 0.9880(3) 0.063(3) Uiso 1 d G .
H245 H 0.2999(5) 0.3763(4) 0.9846(3) 0.075 Uiso 1 calc R .
C246 C 0.1394(5) 0.3804(2) 0.9389(2) 0.059(3) Uiso 1 d G .
H246 H 0.1583(5) 0.3604(2) 0.9026(3) 0.071 Uiso 1 calc R .
O O 0.0301(9) 0.2900(4) 0.5416(3) 0.196(6) Uiso 1 d G .
C1S C -0.0382(11) 0.3043(4) 0.4796(3) 0.218(12) Uiso 1 d G .
H1S1 H -0.1016(11) 0.3277(5) 0.4895(3) 0.261 Uiso 1 calc R .
H1S2 H 0.0134(12) 0.3187(4) 0.4462(3) 0.261 Uiso 1 calc R .
C2S C -0.0850(11) 0.2556(5) 0.4584(3) 0.284(16) Uiso 1 d R .
H2S1 H -0.1578(11) 0.2488(5) 0.4823(4) 0.341 Uiso 1 calc R .
H2S2 H -0.1042(12) 0.2570(5) 0.4112(3) 0.341 Uiso 1 calc R .
C3S C -0.0053(12) 0.2168(4) 0.4696(3) 0.228(12) Uiso 1 d G .
H3S1 H 0.0313(13) 0.2063(5) 0.4283(4) 0.274 Uiso 1 calc R .
H3S2 H -0.0448(13) 0.1883(4) 0.4896(4) 0.274 Uiso 1 calc R .
C4S C 0.0820(11) 0.2374(4) 0.5147(3) 0.241(13) Uiso 1 d G .
H4S1 H 0.1564(11) 0.2428(5) 0.4917(4) 0.290 Uiso 1 calc R .
H4S2 H 0.0961(12) 0.2147(4) 0.5516(4) 0.290 Uiso 1 calc R .

loop_
_atom_type_symbol
_atom_type_description
_atom_type_scat_dispersion_real
_atom_type_scat_dispersion_imag
_atom_type_scat_source
C C 0.0033 0.0016 'International Tables Vol C Tables 4.2.6.8 and 6.1.1.4'
H H 0.0000 0.0000 'International Tables Vol C Tables 4.2.6.8 and 6.1.1.4'
O O 0.0106 0.0060 'International Tables Vol C Tables 4.2.6.8 and 6.1.1.4'
P P 0.1023 0.0942 'International Tables Vol C Tables 4.2.6.8 and 6.1.1.4'
Ru Ru -1.2594 0.8363 'International Tables Vol C Tables 4.2.6.8 and 6.1.1.4'
Rh Rh -1.1178 0.9187 'International Tables Vol C Tables 4.2.6.8 and 6.1.1.4'

loop_
_geom_angle_atom_site_label_1
_geom_angle_atom_site_label_2
_geom_angle_atom_site_label_3
_geom_angle
_geom_angle_site_symmetry_1
_geom_angle_site_symmetry_3
_geom_angle_publ_flag
RuA Ru1 C1 73.7(9) . . ?
RuA Ru1 C2 151.8(9) . . ?
C1 Ru1 C2 97.1(6) . . ?
RuA Ru1 RuC 123.3(9) . . ?
C1 Ru1 RuC 147.6(6) . . ?
C2 Ru1 RuC 78.6(6) . . ?
RuA Ru1 CB11 113.3(9) . . ?
C1 Ru1 CB11 98.6(5) . . ?
C2 Ru1 CB11 94.2(6) . . ?
RuC Ru1 CB11 50.4(5) . . ?
RuA Ru1 CB12 50.5(9) . . ?
C1 Ru1 CB12 87.7(6) . . ?
C2 Ru1 CB12 103.5(6) . . ?
RuC Ru1 CB12 124.7(5) . . ?
CB11 Ru1 CB12 160.4(5) . . ?
RuA Ru1 Rh2 26.5(8) . . ?
C1 Ru1 Rh2 100.2(4) . . ?
C2 Ru1 Rh2 148.5(4) . . ?
RuC Ru1 Rh2 99.5(4) . . ?
CB11 Ru1 Rh2 108.9(4) . . ?
CB12 Ru1 Rh2 51.5(4) . . ?
RuA Ru1 Rh1 70.0(8) . . ?
C1 Ru1 Rh1 108.6(4) . . ?
C2 Ru1 Rh1 137.5(5) . . ?
RuC Ru1 Rh1 61.4(4) . . ?
CB11 Ru1 Rh1 49.7(4) . . ?
CB12 Ru1 Rh1 110.6(4) . . ?
Rh2 Ru1 Rh1 59.23(4) . . ?
RuA Ru1 RuB 70.4(9) . . ?
C1 Ru1 RuB 143.0(6) . . ?
C2 Ru1 RuB 110.3(5) . . ?
RuC Ru1 RuB 65.1(5) . . ?
CB11 Ru1 RuB 103.5(5) . . ?
CB12 Ru1 RuB 62.6(5) . . ?
Rh2 Ru1 RuB 44.6(4) . . ?
Rh1 Ru1 RuB 67.0(3) . . ?
RuA Ru1 Ru2 86.9(8) . . ?
C1 Ru1 Ru2 160.5(4) . . ?
C2 Ru1 Ru2 101.1(4) . . ?
RuC Ru1 Ru2 45.4(4) . . ?
CB11 Ru1 Ru2 87.1(3) . . ?
CB12 Ru1 Ru2 81.3(4) . . ?
Rh2 Ru1 Ru2 60.37(4) . . ?
Rh1 Ru1 Ru2 61.35(4) . . ?
RuB Ru1 Ru2 19.7(4) . . ?
RuA Ru1 RuD 61.0(9) . . ?
C1 Ru1 RuD 110.5(5) . . ?
C2 Ru1 RuD 144.7(6) . . ?
RuC Ru1 RuD 66.3(5) . . ?
CB11 Ru1 RuD 61.1(5) . . ?
CB12 Ru1 RuD 99.2(5) . . ?
Rh2 Ru1 RuD 48.0(4) . . ?
Rh1 Ru1 RuD 11.5(4) . . ?
RuB Ru1 RuD 58.2(5) . . ?
Ru2 Ru1 RuD 56.1(4) . . ?
RuB Ru2 C5 104.4(10) . . ?
RuB Ru2 C3 144.7(10) . . ?
C5 Ru2 C3 100.7(7) . . ?
RuB Ru2 C4 60.1(10) . . ?
C5 Ru2 C4 93.5(6) . . ?
C3 Ru2 C4 94.3(7) . . ?
RuB Ru2 RuC 122.4(10) . . ?
C5 Ru2 RuC 133.2(6) . . ?
C3 Ru2 RuC 39.5(5) . . ?
C4 Ru2 RuC 109.4(6) . . ?
RuB Ru2 CB21 118.0(9) . . ?
C5 Ru2 CB21 84.7(6) . . ?
C3 Ru2 CB21 88.5(6) . . ?
C4 Ru2 CB21 177.0(6) . . ?
RuC Ru2 CB21 73.6(5) . . ?
RuB Ru2 CB22 26.1(9) . . ?
C5 Ru2 CB22 87.5(6) . . ?
C3 Ru2 CB22 170.4(6) . . ?
C4 Ru2 CB22 80.2(6) . . ?
RuC Ru2 CB22 135.2(5) . . ?
CB21 Ru2 CB22 97.3(5) . . ?
RuB Ru2 RuD 84.5(9) . . ?
C5 Ru2 RuD 117.8(6) . . ?
C3 Ru2 RuD 105.2(6) . . ?
C4 Ru2 RuD 138.3(6) . . ?
RuC Ru2 RuD 69.9(6) . . ?
CB21 Ru2 RuD 41.7(5) . . ?
CB22 Ru2 RuD 74.7(5) . . ?
RuB Ru2 Rh2 37.4(9) . . ?
C5 Ru2 Rh2 126.7(5) . . ?
C3 Ru2 Rh2 131.8(5) . . ?
C4 Ru2 Rh2 90.9(5) . . ?
RuC Ru2 Rh2 94.1(4) . . ?
CB21 Ru2 Rh2 88.2(4) . . ?
CB22 Ru2 Rh2 41.3(4) . . ?
RuD Ru2 Rh2 48.8(4) . . ?
RuB Ru2 Rh1 93.0(9) . . ?
C5 Ru2 Rh1 124.0(5) . . ?
C3 Ru2 Rh1 93.1(5) . . ?
C4 Ru2 Rh1 139.5(5) . . ?
RuC Ru2 Rh1 57.6(4) . . ?
CB21 Ru2 Rh1 41.4(4) . . ?
CB22 Ru2 Rh1 86.2(3) . . ?
RuD Ru2 Rh1 12.4(4) . . ?
Rh2 Ru2 Rh1 55.85(4) . . ?
RuB Ru2 Ru1 78.6(9) . . ?
C5 Ru2 Ru1 176.9(5) . . ?
C3 Ru2 Ru1 76.4(5) . . ?
C4 Ru2 Ru1 87.7(5) . . ?
RuC Ru2 Ru1 43.8(4) . . ?
CB21 Ru2 Ru1 94.2(4) . . ?
CB22 Ru2 Ru1 95.5(4) . . ?
RuD Ru2 Ru1 62.6(4) . . ?
Rh2 Ru2 Ru1 56.02(4) . . ?
Rh1 Ru2 Ru1 55.74(4) . . ?
RuB Ru2 RuA 62.8(9) . . ?
C5 Ru2 RuA 163.5(6) . . ?
C3 Ru2 RuA 95.4(6) . . ?
C4 Ru2 RuA 88.7(5) . . ?
RuC Ru2 RuA 60.4(5) . . ?
CB21 Ru2 RuA 92.3(4) . . ?
CB22 Ru2 RuA 76.7(5) . . ?
RuD Ru2 RuA 53.5(5) . . ?
Rh2 Ru2 RuA 36.8(3) . . ?
Rh1 Ru2 RuA 51.0(3) . . ?
Ru1 Ru2 RuA 19.2(3) . . ?
RuD Rh1 C6 109.0(19) . . ?
RuD Rh1 CB21 75.2(19) . . ?
C6 Rh1 CB21 100.8(6) . . ?
RuD Rh1 CB 22.9(19) . . ?
C6 Rh1 CB 97.6(5) . . ?
CB21 Rh1 CB 96.7(5) . . ?
RuD Rh1 CB11 154.8(19) . . ?
C6 Rh1 CB11 95.8(5) . . ?
CB21 Rh1 CB11 105.1(5) . . ?
CB Rh1 CB11 151.6(6) . . ?
RuD Rh1 RuC 117.9(19) . . ?
C6 Rh1 RuC 127.1(5) . . ?
CB21 Rh1 RuC 70.8(5) . . ?
CB Rh1 RuC 134.6(5) . . ?
CB11 Rh1 RuC 43.2(4) . . ?
RuD Rh1 RuA 90.1(19) . . ?
C6 Rh1 RuA 139.7(5) . . ?
CB21 Rh1 RuA 118.6(5) . . ?
CB Rh1 RuA 86.6(5) . . ?
CB11 Rh1 RuA 67.2(6) . . ?
RuC Rh1 RuA 64.9(5) . . ?
RuD Rh1 Rh2 48.5(19) . . ?
C6 Rh1 Rh2 142.3(4) . . ?
CB21 Rh1 Rh2 100.5(4) . . ?
CB Rh1 Rh2 49.1(4) . . ?
CB11 Rh1 Rh2 108.1(4) . . ?
RuC Rh1 Rh2 89.3(3) . . ?
RuA Rh1 Rh2 41.7(4) . . ?
RuD Rh1 Ru1 107.6(19) . . ?
C6 Rh1 Ru1 136.9(4) . . ?
CB21 Rh1 Ru1 110.0(4) . . ?
CB Rh1 Ru1 107.6(4) . . ?
CB11 Rh1 Ru1 47.9(4) . . ?
RuC Rh1 Ru1 45.5(3) . . ?
RuA Rh1 Ru1 21.6(4) . . ?
Rh2 Rh1 Ru1 60.24(4) . . ?
RuD Rh1 Ru2 73.4(19) . . ?
C6 Rh1 Ru2 151.0(4) . . ?
CB21 Rh1 Ru2 50.9(4) . . ?
CB Rh1 Ru2 92.9(4) . . ?
CB11 Rh1 Ru2 87.2(3) . . ?
RuC Rh1 Ru2 44.8(3) . . ?
RuA Rh1 Ru2 67.7(3) . . ?
Rh2 Rh1 Ru2 61.23(4) . . ?
Ru1 Rh1 Ru2 62.91(4) . . ?
RuD Rh1 RuB 61.1(19) . . ?
C6 Rh1 RuB 163.1(4) . . ?
CB21 Rh1 RuB 64.3(5) . . ?
CB Rh1 RuB 77.4(5) . . ?
CB11 Rh1 RuB 95.8(5) . . ?
RuC Rh1 RuB 57.7(4) . . ?
RuA Rh1 RuB 56.8(4) . . ?
Rh2 Rh1 RuB 42.6(3) . . ?
Ru1 Rh1 RuB 59.3(3) . . ?
Ru2 Rh1 RuB 18.8(3) . . ?
C7 Rh2 RuA 122.4(7) . . ?
C7 Rh2 CB22 100.8(8) . . ?
RuA Rh2 CB22 128.5(7) . . ?
C7 Rh2 CB 94.0(6) . . ?
RuA Rh2 CB 108.6(6) . . ?
CB22 Rh2 CB 93.6(6) . . ?
C7 Rh2 RuB 138.6(8) . . ?
RuA Rh2 RuB 85.9(6) . . ?
CB22 Rh2 RuB 43.0(6) . . ?
CB Rh2 RuB 105.3(5) . . ?
C7 Rh2 CB12 99.7(6) . . ?
RuA Rh2 CB12 47.0(5) . . ?
CB22 Rh2 CB12 103.5(6) . . ?
CB Rh2 CB12 155.6(5) . . ?
RuB Rh2 CB12 77.2(5) . . ?
C7 Rh2 RuD 132.1(7) . . ?
RuA Rh2 RuD 77.0(7) . . ?
CB22 Rh2 RuD 95.1(7) . . ?
CB Rh2 RuD 39.7(6) . . ?
RuB Rh2 RuD 79.6(7) . . ?
CB12 Rh2 RuD 120.1(6) . . ?
C7 Rh2 Rh1 137.6(6) . . ?
RuA Rh2 Rh1 65.5(4) . . ?
CB22 Rh2 Rh1 102.0(5) . . ?
CB Rh2 Rh1 49.3(3) . . ?
RuB Rh2 Rh1 79.3(5) . . ?
CB12 Rh2 Rh1 109.1(4) . . ?
RuD Rh2 Rh1 11.6(5) . . ?
C7 Rh2 Ru1 135.4(5) . . ?
RuA Rh2 Ru1 13.9(5) . . ?
CB22 Rh2 Ru1 115.3(5) . . ?
CB Rh2 Ru1 108.1(3) . . ?
RuB Rh2 Ru1 72.5(4) . . ?
CB12 Rh2 Ru1 48.7(4) . . ?
RuD Rh2 Ru1 71.8(5) . . ?
Rh1 Rh2 Ru1 60.53(4) . . ?
C7 Rh2 Ru2 154.2(6) . . ?
RuA Rh2 Ru2 77.5(5) . . ?
CB22 Rh2 Ru2 54.4(5) . . ?
CB Rh2 Ru2 94.3(4) . . ?
RuB Rh2 Ru2 16.5(5) . . ?
CB12 Rh2 Ru2 82.0(4) . . ?
RuD Rh2 Ru2 64.1(5) . . ?
Rh1 Rh2 Ru2 62.92(4) . . ?
Ru1 Rh2 Ru2 63.61(4) . . ?
Ru1 RuA CB12 101.1(12) . . ?
Ru1 RuA Rh2 139.7(12) . . ?
CB12 RuA Rh2 75.9(8) . . ?
Ru1 RuA C1 75.0(10) . . ?
CB12 RuA C1 103.1(9) . . ?
Rh2 RuA C1 145.3(10) . . ?
Ru1 RuA Rh1 88.4(9) . . ?
CB12 RuA Rh1 141.0(9) . . ?
Rh2 RuA Rh1 72.8(5) . . ?
C1 RuA Rh1 115.9(8) . . ?
Ru1 RuA RuD 99.5(10) . . ?
CB12 RuA RuD 129.8(10) . . ?
Rh2 RuA RuD 59.2(5) . . ?
C1 RuA RuD 126.5(9) . . ?
Rh1 RuA RuD 13.6(4) . . ?
Ru1 RuA RuC 38.7(7) . . ?
CB12 RuA RuC 111.1(9) . . ?
Rh2 RuA RuC 103.9(6) . . ?
C1 RuA RuC 108.5(9) . . ?
Rh1 RuA RuC 56.5(4) . . ?
RuD RuA RuC 64.2(6) . . ?
Ru1 RuA RuB 89.4(10) . . ?
CB12 RuA RuB 70.6(7) . . ?
Rh2 RuA RuB 51.2(5) . . ?
C1 RuA RuB 161.9(10) . . ?
Rh1 RuA RuB 71.8(5) . . ?
RuD RuA RuB 64.3(6) . . ?
RuC RuA RuB 60.7(6) . . ?
Ru1 RuA Ru2 73.9(8) . . ?
CB12 RuA Ru2 84.9(7) . . ?
Rh2 RuA Ru2 65.7(4) . . ?
C1 RuA Ru2 148.9(9) . . ?
Rh1 RuA Ru2 61.4(3) . . ?
RuD RuA Ru2 58.0(5) . . ?
RuC RuA Ru2 42.0(4) . . ?
RuB RuA Ru2 19.0(4) . . ?
Ru2 RuB CB22 136.8(15) . . ?
Ru2 RuB C4 88.6(13) . . ?
CB22 RuB C4 121.1(13) . . ?
Ru2 RuB Rh2 126.0(12) . . ?
CB22 RuB Rh2 59.4(8) . . ?
C4 RuB Rh2 130.3(10) . . ?
Ru2 RuB C5 50.8(8) . . ?
CB22 RuB C5 97.4(10) . . ?
C4 RuB C5 85.8(9) . . ?
Rh2 RuB C5 143.0(8) . . ?
Ru2 RuB OB22 131.6(12) . . ?
CB22 RuB OB22 19.5(7) . . ?
C4 RuB OB22 106.1(10) . . ?
Rh2 RuB OB22 78.3(6) . . ?
C5 RuB OB22 83.9(7) . . ?
Ru2 RuB RuA 98.3(11) . . ?
CB22 RuB RuA 102.1(10) . . ?
C4 RuB RuA 105.5(9) . . ?
Rh2 RuB RuA 42.9(4) . . ?
C5 RuB RuA 147.4(9) . . ?
OB22 RuB RuA 120.3(8) . . ?
Ru2 RuB RuC 39.8(7) . . ?
CB22 RuB RuC 146.2(10) . . ?
C4 RuB RuC 92.2(10) . . ?
Rh2 RuB RuC 95.5(6) . . ?
C5 RuB RuC 90.5(8) . . ?
OB22 RuB RuC 160.4(7) . . ?
RuA RuB RuC 59.2(5) . . ?
Ru2 RuB RuD 75.1(9) . . ?
CB22 RuB RuD 85.4(9) . . ?
C4 RuB RuD 152.1(11) . . ?
Rh2 RuB RuD 53.0(5) . . ?
C5 RuB RuD 100.4(8) . . ?
OB22 RuB RuD 101.7(7) . . ?
RuA RuB RuD 56.1(6) . . ?
RuC RuB RuD 60.8(6) . . ?
Ru2 RuB Ru1 81.6(9) . . ?
CB22 RuB Ru1 122.3(10) . . ?
C4 RuB Ru1 93.7(8) . . ?
Rh2 RuB Ru1 63.0(4) . . ?
C5 RuB Ru1 132.4(8) . . ?
OB22 RuB Ru1 140.4(8) . . ?
RuA RuB Ru1 20.2(4) . . ?
RuC RuB Ru1 41.9(4) . . ?
RuD RuB Ru1 62.0(5) . . ?
Ru2 RuB Rh1 68.2(8) . . ?
CB22 RuB Rh1 96.2(9) . . ?
C4 RuB Rh1 141.2(10) . . ?
Rh2 RuB Rh1 58.1(3) . . ?
C5 RuB Rh1 101.0(7) . . ?
OB22 RuB Rh1 112.6(6) . . ?
RuA RuB Rh1 51.4(4) . . ?
RuC RuB Rh1 50.0(4) . . ?
RuD RuB Rh1 11.0(4) . . ?
Ru1 RuB Rh1 53.7(3) . . ?
C3 RuC CB11 163.0(14) . . ?
C3 RuC O3 35.2(8) . . ?
CB11 RuC O3 130.0(10) . . ?
C3 RuC Ru1 130.4(11) . . ?
CB11 RuC Ru1 65.1(7) . . ?
O3 RuC Ru1 137.6(8) . . ?
C3 RuC Ru2 61.4(9) . . ?
CB11 RuC Ru2 131.5(9) . . ?
O3 RuC Ru2 96.6(7) . . ?
Ru1 RuC Ru2 90.9(5) . . ?
C3 RuC OB11 136.9(12) . . ?
CB11 RuC OB11 26.6(6) . . ?
O3 RuC OB11 103.7(7) . . ?
Ru1 RuC OB11 86.6(6) . . ?
Ru2 RuC OB11 152.6(7) . . ?
C3 RuC C2 102.1(10) . . ?
CB11 RuC C2 83.9(8) . . ?
O3 RuC C2 91.1(7) . . ?
Ru1 RuC C2 47.8(5) . . ?
Ru2 RuC C2 111.2(7) . . ?
OB11 RuC C2 87.0(6) . . ?
C3 RuC Rh1 130.1(10) . . ?
CB11 RuC Rh1 55.9(6) . . ?
O3 RuC Rh1 149.2(7) . . ?
Ru1 RuC Rh1 73.1(4) . . ?
Ru2 RuC Rh1 77.6(4) . . ?
OB11 RuC Rh1 75.5(5) . . ?
C2 RuC Rh1 119.3(7) . . ?
C3 RuC RuA 129.3(12) . . ?
CB11 RuC RuA 67.6(8) . . ?
O3 RuC RuA 150.3(8) . . ?
Ru1 RuC RuA 18.0(4) . . ?
Ru2 RuC RuA 77.6(5) . . ?
OB11 RuC RuA 92.9(6) . . ?
C2 RuC RuA 65.0(6) . . ?
Rh1 RuC RuA 58.6(4) . . ?
C3 RuC RuB 75.3(10) . . ?
CB11 RuC RuB 119.9(9) . . ?
O3 RuC RuB 110.0(8) . . ?
Ru1 RuC RuB 73.0(5) . . ?
Ru2 RuC RuB 17.9(4) . . ?
OB11 RuC RuB 145.7(7) . . ?
C2 RuC RuB 98.4(6) . . ?
Rh1 RuC RuB 72.3(5) . . ?
RuA RuC RuB 60.1(5) . . ?
C3 RuC RuD 121.4(11) . . ?
CB11 RuC RuD 66.3(8) . . ?
O3 RuC RuD 147.3(8) . . ?
Ru1 RuC RuD 73.0(6) . . ?
Ru2 RuC RuD 66.5(5) . . ?
OB11 RuC RuD 86.7(6) . . ?
C2 RuC RuD 120.7(7) . . ?
Rh1 RuC RuD 11.1(4) . . ?
RuA RuC RuD 56.5(6) . . ?
RuB RuC RuD 61.4(6) . . ?
Rh1 RuD CB 147.9(26) . . ?
Rh1 RuD CB21 85.9(20) . . ?
CB RuD CB21 123.9(13) . . ?
Rh1 RuD C6 54.8(17) . . ?
CB RuD C6 106.9(12) . . ?
CB21 RuD C6 93.0(10) . . ?
Rh1 RuD Rh2 120.0(22) . . ?
CB RuD Rh2 60.5(8) . . ?
CB21 RuD Rh2 117.1(10) . . ?
C6 RuD Rh2 149.7(10) . . ?
Rh1 RuD RuA 76.2(18) . . ?
CB RuD RuA 96.8(11) . . ?
CB21 RuD RuA 117.5(10) . . ?
C6 RuD RuA 120.3(9) . . ?
Rh2 RuD RuA 43.8(5) . . ?
Rh1 RuD Ru2 94.3(19) . . ?
CB RuD Ru2 112.6(11) . . ?
CB21 RuD Ru2 53.7(6) . . ?
C6 RuD Ru2 138.2(10) . . ?
Rh2 RuD Ru2 67.2(5) . . ?
RuA RuD Ru2 68.5(6) . . ?
Rh1 RuD RuC 51.0(17) . . ?
CB RuD RuC 149.3(13) . . ?
CB21 RuD RuC 63.1(7) . . ?
C6 RuD RuC 102.2(8) . . ?
Rh2 RuD RuC 89.2(7) . . ?
RuA RuD RuC 59.2(6) . . ?
Ru2 RuD RuC 43.6(4) . . ?
Rh1 RuD RuB 108.0(20) . . ?
CB RuD RuB 94.4(10) . . ?
CB21 RuD RuB 71.0(8) . . ?
C6 RuD RuB 158.2(10) . . ?
Rh2 RuD RuB 47.4(5) . . ?
RuA RuD RuB 59.6(6) . . ?
Ru2 RuD RuB 20.4(4) . . ?
RuC RuD RuB 57.8(6) . . ?
Rh1 RuD Ru1 60.9(17) . . ?
CB RuD Ru1 116.3(11) . . ?
CB21 RuD Ru1 102.4(9) . . ?
C6 RuD Ru1 112.1(8) . . ?
Rh2 RuD Ru1 60.3(4) . . ?
RuA RuD Ru1 19.5(4) . . ?
Ru2 RuD Ru1 61.3(4) . . ?
RuC RuD Ru1 40.8(4) . . ?
RuB RuD Ru1 59.8(5) . . ?
O1 C1 RuA 152.6(14) . . ?
O1 C1 Ru1 175.8(13) . . ?
RuA C1 Ru1 31.3(6) . . ?
O2 C2 Ru1 173.7(13) . . ?
O2 C2 RuC 130.0(13) . . ?
Ru1 C2 RuC 53.5(5) . . ?
O3 C3 RuC 103.2(15) . . ?
O3 C3 Ru2 176.9(14) . . ?
RuC C3 Ru2 79.1(10) . . ?
C3 O3 RuC 41.6(9) . . ?
O4 C4 RuB 148.7(18) . . ?
O4 C4 Ru2 172.7(16) . . ?
RuB C4 Ru2 31.3(7) . . ?
O5 C5 Ru2 175.7(15) . . ?
O5 C5 RuB 158.1(14) . . ?
Ru2 C5 RuB 24.8(5) . . ?
O6 C6 Rh1 175.9(11) . . ?
O6 C6 RuD 165.2(14) . . ?
Rh1 C6 RuD 16.2(5) . . ?
O7 C7 Rh2 174.7(15) . . ?
OB11 CB11 RuC 112.7(13) . . ?
OB11 CB11 Ru1 144.7(11) . . ?
RuC CB11 Ru1 64.5(6) . . ?
OB11 CB11 Rh1 132.8(11) . . ?
RuC CB11 Rh1 80.9(7) . . ?
Ru1 CB11 Rh1 82.4(6) . . ?
CB11 OB11 RuC 40.7(8) . . ?
OB12 CB12 RuA 159.7(13) . . ?
OB12 CB12 Ru1 143.7(11) . . ?
RuA CB12 Ru1 28.4(6) . . ?
OB12 CB12 Rh2 136.5(11) . . ?
RuA CB12 Rh2 57.1(7) . . ?
Ru1 CB12 Rh2 79.8(5) . . ?
OB21 CB21 RuD 139.7(13) . . ?
OB21 CB21 Rh1 140.9(11) . . ?
RuD CB21 Rh1 18.9(6) . . ?
OB21 CB21 Ru2 131.4(10) . . ?
RuD CB21 Ru2 84.7(8) . . ?
Rh1 CB21 Ru2 87.7(6) . . ?
OB22 CB22 RuB 134.5(15) . . ?
OB22 CB22 Rh2 145.1(15) . . ?
RuB CB22 Rh2 77.6(9) . . ?
OB22 CB22 Ru2 130.5(13) . . ?
RuB CB22 Ru2 17.1(7) . . ?
Rh2 CB22 Ru2 84.3(6) . . ?
CB22 OB22 RuB 25.9(9) . . ?
OB CB RuD 139.5(14) . . ?
OB CB Rh2 139.5(10) . . ?
RuD CB Rh2 79.8(10) . . ?
OB CB Rh1 138.9(11) . . ?
RuD CB Rh1 9.2(8) . . ?
Rh2 CB Rh1 81.5(5) . . ?
C131 P1 C111 106.5(4) . . ?
C131 P1 C141 108.1(4) . . ?
C111 P1 C141 112.8(3) . . ?
C131 P1 C121 110.8(4) . . ?
C111 P1 C121 110.9(4) . . ?
C141 P1 C121 107.7(4) . . ?
C112 C111 C116 120.0 . . ?
C112 C111 P1 120.7(5) . . ?
C116 C111 P1 119.3(5) . . ?
C113 C112 C111 120.0 . . ?
C112 C113 C114 120.0 . . ?
C115 C114 C113 120.0 . . ?
C114 C115 C116 120.0 . . ?
C115 C116 C111 120.0 . . ?
C122 C121 C126 120.0 . . ?
C122 C121 P1 117.7(4) . . ?
C126 C121 P1 122.3(4) . . ?
C123 C122 C121 120.0 . . ?
C124 C123 C122 120.0 . . ?
C123 C124 C125 120.0 . . ?
C124 C125 C126 120.0 . . ?
C125 C126 C121 120.0 . . ?
C132 C131 C136 120.0 . . ?
C132 C131 P1 118.8(5) . . ?
C136 C131 P1 121.2(5) . . ?
C133 C132 C131 120.0 . . ?
C134 C133 C132 120.0 . . ?
C133 C134 C135 120.0 . . ?
C136 C135 C134 120.0 . . ?
C135 C136 C131 120.0 . . ?
C142 C141 C146 120.0 . . ?
C142 C141 P1 122.1(3) . . ?
C146 C141 P1 117.6(2) . . ?
C141 C142 C143 120.0 . . ?
C144 C143 C142 120.0 . . ?
C143 C144 C145 120.0 . . ?
C146 C145 C144 120.0 . . ?
C145 C146 C141 120.0 . . ?
C231 P2 C221 107.1(4) . . ?
C231 P2 C241 112.3(4) . . ?
C221 P2 C241 110.4(3) . . ?
C231 P2 C211 109.0(4) . . ?
C221 P2 C211 111.0(4) . . ?
C241 P2 C211 107.1(3) . . ?
C212 C211 C216 120.0 . . ?
C212 C211 P2 121.2(5) . . ?
C216 C211 P2 118.8(5) . . ?
C213 C212 C211 120.0 . . ?
C214 C213 C212 120.0 . . ?
C213 C214 C215 120.0 . . ?
C216 C215 C214 120.0 . . ?
C215 C216 C211 120.0 . . ?
C222 C221 C226 120.0 . . ?
C222 C221 P2 120.6(5) . . ?
C226 C221 P2 119.4(5) . . ?
C223 C222 C221 120.0 . . ?
C224 C223 C222 120.0 . . ?
C223 C224 C225 120.0 . . ?
C226 C225 C224 120.0 . . ?
C225 C226 C221 120.0 . . ?
C232 C231 C236 120.0 . . ?
C232 C231 P2 117.0(5) . . ?
C236 C231 P2 122.7(5) . . ?
C231 C232 C233 120.0 . . ?
C234 C233 C232 120.0 . . ?
C235 C234 C233 120.0 . . ?
C234 C235 C236 120.0 . . ?
C235 C236 C231 120.0 . . ?
C242 C241 C246 120.0 . . ?
C242 C241 P2 122.6(2) . . ?
C246 C241 P2 117.4(2) . . ?
C243 C242 C241 120.0 . . ?
C242 C243 C244 120.0 . . ?
C245 C244 C243 120.0 . . ?
C244 C245 C246 120.0 . . ?
C245 C246 C241 120.0 . . ?
C1S O C4S 97.4 . . ?
C2S C1S O 101.2 . . ?
C3S C2S C1S 112.7 . . ?
C2S C3S C4S 104.6 . . ?
C3S C4S O 107.2 . . ?

loop_
_geom_bond_atom_site_label_1
_geom_bond_atom_site_label_2
_geom_bond_distance
_geom_bond_site_symmetry_2
_geom_bond_publ_flag
Ru1 RuA 1.01(2) . ?
Ru1 C1 1.882(15) . ?
Ru1 C2 1.882(15) . ?
Ru1 RuC 2.042(14) . ?
Ru1 CB11 2.05(2) . ?
Ru1 CB12 2.085(14) . ?
Ru1 Rh2 2.732(2) . ?
Ru1 Rh1 2.740(2) . ?
Ru1 RuB 2.92(2) . ?
Ru1 Ru2 2.9518(15) . ?
Ru1 RuD 2.99(2) . ?
Ru2 RuB 1.01(2) . ?
Ru2 C5 1.86(2) . ?
Ru2 C3 1.88(2) . ?
Ru2 C4 1.94(2) . ?
Ru2 RuC 2.101(14) . ?
Ru2 CB21 2.261(14) . ?
Ru2 CB22 2.34(2) . ?
Ru2 RuD 2.80(2) . ?
Ru2 Rh2 2.864(2) . ?
Ru2 Rh1 2.910(2) . ?
Ru2 RuA 3.067(15) . ?
Rh1 RuD 0.63(2) . ?
Rh1 C6 1.836(14) . ?
Rh1 CB21 1.925(14) . ?
Rh1 CB 2.074(12) . ?
Rh1 CB11 2.109(15) . ?
Rh1 RuC 2.515(14) . ?
Rh1 RuA 2.575(14) . ?
Rh1 Rh2 2.705(2) . ?
Rh1 RuB 3.13(2) . ?
Rh2 C7 1.81(2) . ?
Rh2 RuA 1.88(2) . ?
Rh2 CB22 1.898(15) . ?
Rh2 CB 2.067(14) . ?
Rh2 RuB 2.15(2) . ?
Rh2 CB12 2.174(14) . ?
Rh2 RuD 2.34(2) . ?
RuA CB12 1.64(2) . ?
RuA C1 1.87(2) . ?
RuA RuD 2.65(2) . ?
RuA RuC 2.73(2) . ?
RuA RuB 2.76(2) . ?
RuB CB22 1.50(2) . ?
RuB C4 1.68(2) . ?
RuB C5 2.32(2) . ?
RuB OB22 2.45(2) . ?
RuB RuC 2.77(2) . ?
RuB RuD 2.88(2) . ?
RuC C3 1.36(2) . ?
RuC CB11 1.74(2) . ?
RuC O3 2.00(2) . ?
RuC OB11 2.47(2) . ?
RuC C2 2.49(2) . ?
RuC RuD 2.86(2) . ?
RuD CB 1.52(2) . ?
RuD CB21 1.87(2) . ?
RuD C6 2.12(2) . ?
C1 O1 1.126(13) . ?
C2 O2 1.127(14) . ?
C3 O3 1.18(2) . ?
C4 O4 1.11(2) . ?
C5 O5 1.130(14) . ?
C6 O6 1.116(13) . ?
C7 O7 1.18(2) . ?
CB11 OB11 1.196(14) . ?
CB12 OB12 1.153(13) . ?
CB21 OB21 1.163(14) . ?
CB22 OB22 1.148(15) . ?
CB OB 1.183(13) . ?
P1 C131 1.768(7) . ?
P1 C111 1.784(6) . ?
P1 C141 1.787(6) . ?
P1 C121 1.790(6) . ?
C111 C112 1.39 . ?
C111 C116 1.39 . ?
C112 C113 1.39 . ?
C113 C114 1.39 . ?
C114 C115 1.39 . ?
C115 C116 1.39 . ?
C121 C122 1.39 . ?
C121 C126 1.39 . ?
C122 C123 1.39 . ?
C123 C124 1.39 . ?
C124 C125 1.39 . ?
C125 C126 1.39 . ?
C131 C132 1.39 . ?
C131 C136 1.39 . ?
C132 C133 1.39 . ?
C133 C134 1.39 . ?
C134 C135 1.39 . ?
C135 C136 1.39 . ?
C141 C142 1.39 . ?
C141 C146 1.39 . ?
C142 C143 1.39 . ?
C143 C144 1.39 . ?
C144 C145 1.39 . ?
C145 C146 1.39 . ?
P2 C231 1.772(7) . ?
P2 C221 1.781(6) . ?
P2 C241 1.787(6) . ?
P2 C211 1.796(6) . ?
C211 C212 1.39 . ?
C211 C216 1.39 . ?
C212 C213 1.39 . ?
C213 C214 1.39 . ?
C214 C215 1.39 . ?
C215 C216 1.39 . ?
C221 C222 1.39 . ?
C221 C226 1.39 . ?
C222 C223 1.39 . ?
C223 C224 1.39 . ?
C224 C225 1.39 . ?
C225 C226 1.39 . ?
C231 C232 1.39 . ?
C231 C236 1.39 . ?
C232 C233 1.39 . ?
C233 C234 1.39 . ?
C234 C235 1.39 . ?
C235 C236 1.39 . ?
C241 C242 1.39 . ?
C241 C246 1.39 . ?
C242 C243 1.39 . ?
C243 C244 1.39 . ?
C244 C245 1.39 . ?
C245 C246 1.39 . ?
O C1S 1.50 . ?
O C4S 1.62 . ?
C1S C2S 1.46 . ?
C2S C3S 1.39 . ?
C3S C4S 1.44 . ?
